data_7206881
loop_
_publ_author_name
'Yoshida, Yukihiro'
'Saito, Gunzi'

_publ_section_title
;
 Ionic liquids based on diethylmethyl(2-methoxyethyl)ammonium cations and
 bis(perfluoroalkanesulfonyl)amide anions: influence of anion structure on
 liquid properties.
;
_journal_issue 45
_journal_name_full 'Physical chemistry chemical physics : PCCP'
_journal_page_first 20302
_journal_page_last 20310
_journal_paper_doi 10.1039/c1cp21783f
_journal_volume 13
_journal_year 2011
_chemical_formula_moiety 'C6 H12 F6 N2 O4 S2'
_chemical_formula_sum 'C6 H12 F6 N2 O4 S2'
_chemical_formula_weight 354.29
_chemical_name_common TMA-(CF3SO2)2N
_chemical_name_systematic
; 
 ? 
;
_space_group_IT_number 2
_symmetry_cell_setting triclinic
_symmetry_space_group_name_Hall '-P 1'
_symmetry_space_group_name_H-M 'P -1'
_atom_sites_solution_hydrogens geom
_atom_sites_solution_primary direct
_atom_sites_solution_secondary difmap
_audit_creation_method SHELXL-97
_cell_angle_alpha 91.360(4)
_cell_angle_beta 90.644(4)
_cell_angle_gamma 93.478(4)
_cell_formula_units_Z 4
_cell_length_a 8.343(2)
_cell_length_b 12.798(3)
_cell_length_c 13.793(4)
_cell_measurement_reflns_used 1455
_cell_measurement_temperature 273(2)
_cell_volume 1469.5(7)
_computing_cell_refinement 'APEX2 (Bruker AXS, 2006)'
_computing_data_collection 'APEX2 '
_computing_data_reduction 'SAINT (Bruker AXS, 2004)'
_computing_publication_material 'ORTEP-III (Farrugia, 1997)'
_computing_structure_refinement 'SHELXL-97 (Sheldrick, 1997)'
_computing_structure_solution 'SIR 2004''
_diffrn_ambient_temperature 273(2)
_diffrn_detector_area_resol_mean 8.333
_diffrn_measured_fraction_theta_full 0.979
_diffrn_measured_fraction_theta_max 0.979
_diffrn_measurement_device_type 'Bruker APEXII CCD area detector'
_diffrn_measurement_method 'phi and omega scans'
_diffrn_radiation_monochromator graphite
_diffrn_radiation_source 'sealed tube'
_diffrn_radiation_type MoK\a
_diffrn_radiation_wavelength 0.71073
_diffrn_reflns_av_R_equivalents 0.0246
_diffrn_reflns_av_sigmaI/netI 0.0630
_diffrn_reflns_limit_h_max 10
_diffrn_reflns_limit_h_min -8
_diffrn_reflns_limit_k_max 15
_diffrn_reflns_limit_k_min -15
_diffrn_reflns_limit_l_max 16
_diffrn_reflns_limit_l_min -13
_diffrn_reflns_number 7573
_diffrn_reflns_theta_full 25.78
_diffrn_reflns_theta_max 25.78
_diffrn_reflns_theta_min 1.48
_exptl_absorpt_coefficient_mu 0.441
_exptl_absorpt_correction_type numerical
_exptl_crystal_colour colorless
_exptl_crystal_density_diffrn 1.601
_exptl_crystal_density_method 'not measured'
_exptl_crystal_description 'elongate plate'
_exptl_crystal_F_000 720
_exptl_crystal_size_max 0.60
_exptl_crystal_size_mid 0.10
_exptl_crystal_size_min 0.05
_refine_diff_density_max 0.568
_refine_diff_density_min -0.372
_refine_diff_density_rms 0.065
_refine_ls_extinction_method none
_refine_ls_goodness_of_fit_ref 1.020
_refine_ls_hydrogen_treatment constr
_refine_ls_matrix_type full
_refine_ls_number_parameters 538
_refine_ls_number_reflns 5529
_refine_ls_number_restraints 0
_refine_ls_restrained_S_all 1.020
_refine_ls_R_factor_all 0.1528
_refine_ls_R_factor_gt 0.0803
_refine_ls_shift/su_max 0.001
_refine_ls_shift/su_mean 0.000
_refine_ls_structure_factor_coef Fsqd
_refine_ls_weighting_details 'calc w=1/[\s^2^(Fo^2^)+(0.1210P)^2^+1.2498P] where P=(Fo^2^+2Fc^2^)/3'
_refine_ls_weighting_scheme calc
_refine_ls_wR_factor_gt 0.2088
_refine_ls_wR_factor_ref 0.2577
_reflns_number_gt 2771
_reflns_number_total 5529
_reflns_threshold_expression >2sigma(I)
_cod_data_source_file c1cp21783f_2.cif
_cod_data_source_block TMA-(CF3SO2)2N_at_273K
_cod_depositor_comments
;
The following automatic conversions were performed:

'_symmetry_cell_setting' value 'Triclinic' changed to 'triclinic'
according to /home/saulius/struct/CIF-dictionaries/cif_core.dic
dictionary named 'cif_core.dic' version 2.4.1 from 2010-06-29.

Automatic conversion script
Id: cif_fix_values 1715 2011-07-08 13:25:40Z adriana 
;
_cod_original_sg_symbol_H-M P-1
_cod_database_code 7206881

loop_
_symmetry_equiv_pos_as_xyz
'x, y, z'
'-x, -y, -z'

loop_
_atom_site_label
_atom_site_type_symbol
_atom_site_fract_x
_atom_site_fract_y
_atom_site_fract_z
_atom_site_U_iso_or_equiv
_atom_site_adp_type
_atom_site_occupancy
_atom_site_calc_flag
_atom_site_refinement_flags
C1 C 0.6497(8) 0.7013(5) 0.0168(5) 0.0893(19) Uani 1 d .
H1A H 0.6642 0.6517 0.0668 0.134 Uiso 1 calc R
H1B H 0.7443 0.7476 0.0130 0.134 Uiso 1 calc R
H1C H 0.6314 0.6647 -0.0442 0.134 Uiso 1 calc R
C2 C 0.4878(10) 0.8400(6) -0.0376(6) 0.122(3) Uani 1 d .
H2A H 0.4483 0.8039 -0.0957 0.184 Uiso 1 calc R
H2B H 0.5891 0.8764 -0.0503 0.184 Uiso 1 calc R
H2C H 0.4122 0.8894 -0.0170 0.184 Uiso 1 calc R
C3 C 0.3620(8) 0.6920(5) 0.0443(6) 0.100(2) Uani 1 d .
H3A H 0.3826 0.6341 0.0847 0.149 Uiso 1 calc R
H3B H 0.3328 0.6663 -0.0198 0.149 Uiso 1 calc R
H3C H 0.2758 0.7295 0.0709 0.149 Uiso 1 calc R
C4 C 0.5353(10) 0.8173(7) 0.1339(5) 0.119(3) Uani 1 d .
H4A H 0.5513 0.7668 0.1829 0.179 Uiso 1 calc R
H4B H 0.4433 0.8557 0.1495 0.179 Uiso 1 calc R
H4C H 0.6286 0.8648 0.1309 0.179 Uiso 1 calc R
N1 N 0.5088(5) 0.7632(3) 0.0398(3) 0.0617(11) Uani 1 d .
C11 C -0.1370(8) 0.3026(5) 0.5405(5) 0.0897(19) Uani 1 d .
H11A H -0.1487 0.3195 0.4734 0.135 Uiso 1 calc R
H11B H -0.1251 0.3661 0.5791 0.135 Uiso 1 calc R
H11C H -0.2305 0.2618 0.5606 0.135 Uiso 1 calc R
C12 C 0.1534(7) 0.3050(5) 0.5242(5) 0.0883(19) Uani 1 d .
H12A H 0.1664 0.3671 0.5647 0.132 Uiso 1 calc R
H12B H 0.1427 0.3243 0.4577 0.132 Uiso 1 calc R
H12C H 0.2457 0.2644 0.5315 0.132 Uiso 1 calc R
C13 C 0.0229(9) 0.2157(6) 0.6559(5) 0.105(2) Uiso 1 d .
H13A H 0.0306 0.2789 0.6950 0.158 Uiso 1 calc R
H13B H 0.1180 0.1782 0.6651 0.158 Uiso 1 calc R
H13C H -0.0694 0.1728 0.6748 0.158 Uiso 1 calc R
C14 C -0.0123(9) 0.1463(5) 0.4917(6) 0.104(2) Uani 1 d .
H14A H -0.1078 0.1061 0.5097 0.156 Uiso 1 calc R
H14B H 0.0792 0.1053 0.5001 0.156 Uiso 1 calc R
H14C H -0.0210 0.1653 0.4250 0.156 Uiso 1 calc R
N11 N 0.0069(5) 0.2418(3) 0.5533(3) 0.0617(11) Uani 1 d .
C21 C 0.5067(10) 1.0848(6) 0.3366(5) 0.0847(19) Uani 1 d .
N21 N 0.4039(10) 0.9942(8) 0.4986(6) 0.073(3) Uani 0.50 d P
O21A O 0.6672(13) 0.9470(10) 0.4213(9) 0.112(4) Uani 0.50 d P
O21B O 0.6372(15) 0.9107(9) 0.3508(9) 0.116(4) Uani 0.50 d P
O22A O 0.397(2) 0.8955(11) 0.3484(8) 0.135(6) Uani 0.50 d P
O22B O 0.3634(15) 0.9211(11) 0.4032(9) 0.115(4) Uani 0.50 d P
F21A F 0.595(3) 1.1598(16) 0.3795(17) 0.148(8) Uani 0.50 d P
F21B F 0.644(3) 1.1375(17) 0.3365(14) 0.130(7) Uani 0.50 d P
F22A F 0.561(2) 1.065(2) 0.2533(14) 0.155(7) Uani 0.50 d P
F22B F 0.468(2) 1.0608(18) 0.2426(13) 0.126(6) Uani 0.50 d P
F23A F 0.370(3) 1.121(2) 0.3282(16) 0.141(10) Uani 0.50 d P
F23B F 0.398(3) 1.1430(16) 0.3712(17) 0.145(11) Uani 0.50 d P
S21 S 0.5097(2) 0.96540(12) 0.40427(10) 0.0728(5) Uani 1 d .
C31 C 0.0049(10) 1.0744(7) 0.1729(5) 0.090(2) Uani 1 d .
N31 N 0.0889(10) 1.0252(8) -0.0012(6) 0.070(2) Uani 0.50 d P
O31A O -0.0923(18) 0.9022(12) 0.1001(11) 0.121(5) Uani 0.50 d P
O31B O -0.016(3) 0.8683(14) 0.1354(12) 0.156(8) Uani 0.50 d P
O32A O 0.1907(17) 0.9327(11) 0.1366(9) 0.130(5) Uani 0.50 d P
O32B O 0.1997(10) 0.9670(10) 0.0629(9) 0.107(3) Uani 0.50 d P
F31A F -0.115(2) 1.1248(12) 0.1488(13) 0.116(6) Uani 0.50 d P
F31B F -0.144(3) 1.070(2) 0.1881(17) 0.183(10) Uani 0.50 d P
F32A F -0.013(2) 1.0451(16) 0.2641(12) 0.119(6) Uani 0.50 d P
F32B F 0.077(2) 1.053(2) 0.2516(14) 0.156(8) Uani 0.50 d P
F33A F 0.1300(16) 1.1484(12) 0.1828(11) 0.104(4) Uani 0.50 d P
F33B F 0.060(3) 1.1510(13) 0.1320(14) 0.180(9) Uani 0.50 d P
S31 S 0.0402(2) 0.96356(13) 0.09029(11) 0.0775(5) Uani 1 d .
C41 C 0.5077(12) 0.5488(9) 0.6570(7) 0.121(3) Uani 1 d .
C42 C -0.0059(11) 0.5498(11) 0.8494(7) 0.107(3) Uani 1 d .
N41A N 0.2651(11) 0.5985(8) 0.7696(7) 0.066(3) Uani 0.59(2) d P
N41B N 0.207(3) 0.5048(14) 0.7228(14) 0.149(12) Uani 0.41(2) d P
O41A O 0.3339(11) 0.4076(5) 0.7414(6) 0.131(4) Uani 0.719(15) d P
O41B O 0.463(5) 0.497(3) 0.831(2) 0.104(12) Uani 0.281(15) d P
O42A O 0.500(2) 0.5274(13) 0.8438(11) 0.115(5) Uani 0.719(15) d P
O42B O 0.398(6) 0.604(3) 0.7636(18) 0.20(2) Uani 0.281(15) d P
O43A O 0.0434(10) 0.5058(6) 0.6701(6) 0.113(3) Uani 0.759(15) d P
O43B O -0.005(6) 0.604(8) 0.674(3) 0.33(5) Uani 0.241(15) d P
O44A O 0.0427(14) 0.6856(6) 0.7151(7) 0.115(4) Uani 0.759(15) d P
O44B O 0.216(4) 0.664(3) 0.797(3) 0.152(14) Uani 0.241(15) d P
F41 F 0.4258(9) 0.5647(9) 0.5840(4) 0.237(5) Uani 1 d .
F42 F 0.6260(9) 0.4952(8) 0.6435(5) 0.229(4) Uani 1 d .
F43 F 0.5832(10) 0.6360(8) 0.6754(8) 0.240(5) Uani 1 d .
F44A F 0.011(6) 0.459(2) 0.871(3) 0.27(3) Uani 0.50 d P
F44B F -0.122(4) 0.499(3) 0.838(3) 0.30(2) Uani 0.50 d P
F45A F -0.1600(19) 0.566(2) 0.8350(13) 0.174(10) Uani 0.50 d P
F45B F -0.050(6) 0.613(3) 0.895(2) 0.30(3) Uani 0.50 d P
F46A F 0.0351(17) 0.6218(17) 0.9177(10) 0.130(8) Uani 0.50 d P
F46B F 0.080(4) 0.487(3) 0.8984(17) 0.217(17) Uani 0.50 d P
S41 S 0.3945(2) 0.5117(2) 0.76202(17) 0.0983(7) Uani 1 d .
S42 S 0.0960(2) 0.58706(17) 0.73836(13) 0.0902(6) Uani 1 d .

loop_
_atom_site_aniso_label
_atom_site_aniso_U_11
_atom_site_aniso_U_22
_atom_site_aniso_U_33
_atom_site_aniso_U_23
_atom_site_aniso_U_13
_atom_site_aniso_U_12
C1 0.085(4) 0.083(4) 0.102(5) -0.010(4) 0.023(4) 0.020(3)
C2 0.128(7) 0.121(6) 0.125(6) 0.060(5) 0.028(5) 0.029(5)
C3 0.073(4) 0.092(5) 0.132(6) -0.006(4) 0.017(4) -0.006(4)
C4 0.112(6) 0.155(7) 0.090(5) -0.058(5) -0.013(4) 0.036(5)
N1 0.062(3) 0.064(3) 0.060(3) 0.001(2) 0.001(2) 0.007(2)
C11 0.077(4) 0.094(5) 0.101(5) 0.012(4) 0.002(4) 0.027(4)
C12 0.073(4) 0.086(4) 0.103(5) -0.005(4) 0.004(4) -0.014(3)
C14 0.085(5) 0.078(4) 0.146(7) -0.024(4) 0.000(4) -0.006(4)
N11 0.064(3) 0.062(3) 0.059(3) 0.001(2) -0.002(2) 0.001(2)
C21 0.084(5) 0.101(5) 0.069(5) 0.021(4) 0.006(4) 0.004(5)
N21 0.044(5) 0.114(8) 0.061(6) 0.014(5) 0.006(4) -0.002(5)
O21A 0.092(7) 0.149(10) 0.104(8) 0.035(7) 0.033(7) 0.058(7)
O21B 0.155(11) 0.121(8) 0.078(7) -0.020(6) -0.003(7) 0.055(7)
O22A 0.221(16) 0.120(9) 0.054(6) -0.018(7) 0.009(8) -0.072(9)
O22B 0.115(9) 0.145(11) 0.076(8) 0.014(8) -0.027(7) -0.062(8)
F21A 0.18(2) 0.106(11) 0.157(16) 0.060(12) -0.080(14) -0.051(11)
F21B 0.118(10) 0.129(11) 0.136(15) 0.011(9) 0.023(10) -0.051(7)
F22A 0.173(16) 0.217(16) 0.075(11) 0.061(11) 0.012(12) -0.021(17)
F22B 0.153(14) 0.164(11) 0.062(7) 0.033(6) -0.030(10) 0.002(13)
F23A 0.105(10) 0.163(15) 0.16(2) 0.030(13) -0.039(14) 0.038(9)
F23B 0.22(3) 0.096(9) 0.131(15) 0.045(10) 0.060(16) 0.060(14)
S21 0.0891(13) 0.0764(10) 0.0525(8) 0.0012(7) 0.0031(8) 0.0016(9)
C31 0.078(5) 0.128(7) 0.064(4) -0.015(5) 0.009(4) 0.009(5)
N31 0.050(5) 0.097(7) 0.063(6) -0.003(5) 0.006(4) -0.007(5)
O31A 0.136(11) 0.113(11) 0.107(11) 0.002(8) 0.021(8) -0.067(9)
O31B 0.25(2) 0.117(12) 0.094(10) 0.009(8) -0.041(11) -0.011(12)
O32A 0.155(12) 0.158(11) 0.085(8) -0.007(8) -0.014(8) 0.090(9)
O32B 0.057(6) 0.167(10) 0.100(8) -0.032(8) -0.001(5) 0.029(6)
F31A 0.103(12) 0.129(10) 0.119(12) -0.050(8) -0.033(10) 0.055(9)
F31B 0.109(11) 0.28(3) 0.162(19) -0.095(17) 0.052(13) 0.035(16)
F32A 0.151(15) 0.148(9) 0.057(6) -0.011(5) 0.025(10) 0.008(11)
F32B 0.161(16) 0.224(18) 0.078(11) -0.056(11) -0.024(11) 0.009(16)
F33A 0.099(7) 0.103(8) 0.107(10) -0.031(8) -0.009(6) -0.005(5)
F33B 0.29(3) 0.091(9) 0.147(15) -0.049(10) 0.090(15) -0.046(13)
S31 0.0879(12) 0.0815(11) 0.0646(10) 0.0053(8) 0.0031(8) 0.0158(9)
C41 0.101(6) 0.151(8) 0.117(7) 0.044(6) 0.043(5) 0.050(6)
C42 0.067(5) 0.142(9) 0.112(7) 0.007(7) 0.017(5) 0.000(6)
N41A 0.054(6) 0.048(6) 0.094(7) -0.024(5) 0.023(4) 0.002(4)
N41B 0.23(3) 0.087(13) 0.133(16) -0.037(10) -0.075(16) 0.024(14)
O41A 0.165(8) 0.066(5) 0.158(8) -0.002(4) -0.056(6) -0.021(5)
O41B 0.101(18) 0.12(2) 0.09(2) 0.09(2) -0.035(14) -0.021(15)
O42A 0.100(9) 0.156(11) 0.086(6) -0.023(7) -0.022(6) -0.001(7)
O42B 0.34(5) 0.19(3) 0.111(18) 0.11(2) 0.12(3) 0.11(3)
O43A 0.121(7) 0.107(5) 0.109(6) -0.052(4) -0.022(5) 0.025(4)
O43B 0.19(4) 0.77(16) 0.08(3) 0.16(5) 0.02(2) 0.26(7)
O44A 0.162(8) 0.102(6) 0.086(6) 0.015(4) -0.003(5) 0.059(5)
O44B 0.14(3) 0.13(3) 0.19(3) 0.05(2) 0.02(2) 0.01(2)
F41 0.177(6) 0.478(14) 0.074(3) 0.068(5) 0.029(3) 0.142(8)
F42 0.207(7) 0.346(11) 0.157(5) 0.025(6) 0.069(5) 0.179(7)
F43 0.187(7) 0.221(8) 0.312(12) 0.115(8) 0.061(7) -0.039(7)
F44A 0.31(5) 0.149(14) 0.36(4) 0.13(2) 0.23(4) 0.09(2)
F44B 0.16(3) 0.28(4) 0.45(5) 0.19(4) 0.03(2) -0.07(2)
F45A 0.061(7) 0.31(3) 0.151(13) -0.050(15) 0.021(7) 0.020(12)
F45B 0.42(5) 0.31(4) 0.20(3) 0.11(3) 0.21(3) 0.27(4)
F46A 0.103(8) 0.23(2) 0.052(5) -0.022(8) -0.007(5) -0.019(12)
F46B 0.180(18) 0.34(4) 0.159(12) 0.18(2) 0.105(12) 0.13(2)
S41 0.0778(12) 0.129(2) 0.0903(15) 0.0266(14) -0.0027(10) 0.0182(13)
S42 0.0899(13) 0.1109(16) 0.0726(11) 0.0053(10) 0.0138(9) 0.0247(12)

loop_
_atom_type_symbol
_atom_type_description
_atom_type_scat_dispersion_real
_atom_type_scat_dispersion_imag
_atom_type_scat_source
C C 0.0033 0.0016 'International Tables Vol C Tables 4.2.6.8 and 6.1.1.4'
H H 0.0000 0.0000 'International Tables Vol C Tables 4.2.6.8 and 6.1.1.4'
N N 0.0061 0.0033 'International Tables Vol C Tables 4.2.6.8 and 6.1.1.4'
O O 0.0106 0.0060 'International Tables Vol C Tables 4.2.6.8 and 6.1.1.4'
F F 0.0171 0.0103 'International Tables Vol C Tables 4.2.6.8 and 6.1.1.4'
S S 0.1246 0.1234 'International Tables Vol C Tables 4.2.6.8 and 6.1.1.4'

loop_
_geom_angle_atom_site_label_1
_geom_angle_atom_site_label_2
_geom_angle_atom_site_label_3
_geom_angle
_geom_angle_site_symmetry_1
_geom_angle_site_symmetry_3
C4 N1 C3 109.1(5) . .
C4 N1 C2 110.4(6) . .
C3 N1 C2 109.1(5) . .
C4 N1 C1 109.5(5) . .
C3 N1 C1 109.6(5) . .
C2 N1 C1 109.1(5) . .
C13 N11 C14 110.9(5) . .
C13 N11 C11 109.0(5) . .
C14 N11 C11 108.5(5) . .
C13 N11 C12 108.8(5) . .
C14 N11 C12 109.4(5) . .
C11 N11 C12 110.1(5) . .
F23A C21 F22A 109.6(14) . .
F23A C21 F21B 126.9(16) . .
F22A C21 F21B 76.3(12) . .
F23A C21 F23B 31.1(13) . .
F22A C21 F23B 135.6(14) . .
F21B C21 F23B 109.7(16) . .
F23A C21 F21A 104.8(16) . .
F22A C21 F21A 109.9(15) . .
F21B C21 F21A 35.0(13) . .
F23B C21 F21A 78.8(16) . .
F23A C21 F22B 77.8(13) . .
F22A C21 F22B 34.8(9) . .
F21B C21 F22B 106.6(13) . .
F23B C21 F22B 108.0(14) . .
F21A C21 F22B 133.8(13) . .
F23A C21 S21 114.5(13) . .
F22A C21 S21 107.2(13) . .
F21B C21 S21 113.3(12) . .
F23B C21 S21 109.7(10) . .
F21A C21 S21 110.8(8) . .
F22B C21 S21 109.4(11) . .
O21A N21 S21 53.2(6) 2_676 2_676
O21A N21 N21 112.1(10) 2_676 2_676
S21 N21 N21 61.6(6) 2_676 2_676
O21A N21 O22B 144.2(9) 2_676 .
S21 N21 O22B 158.9(9) 2_676 .
N21 N21 O22B 103.6(10) 2_676 .
O21A N21 S21 162.0(8) 2_676 .
S21 N21 S21 120.1(5) 2_676 .
N21 N21 S21 58.4(6) 2_676 .
O22B N21 S21 47.8(5) . .
O21B O21A S21 74.4(10) . .
O21B O21A N21 141.6(12) . 2_676
S21 O21A N21 67.3(6) . 2_676
O21A O21B S21 61.4(8) . .
O22B O22A S21 62.8(12) . .
O22A O22B S21 81.0(16) . .
O22A O22B N21 147.6(18) . .
S21 O22B N21 66.5(6) . .
F21B F21A C21 72(3) . .
F21B F21A F23B 117(4) . .
C21 F21A F23B 50.5(11) . .
F21A F21B C21 73(3) . .
F21A F21B F22A 122(4) . .
C21 F21B F22A 51.1(11) . .
F22B F22A C21 79(3) . .
F22B F22A F21B 124(4) . .
C21 F22A F21B 52.6(11) . .
F22A F22B C21 66(3) . .
F22A F22B F23A 111(4) . .
C21 F22B F23A 48.4(10) . .
F23B F23A C21 78(3) . .
F23B F23A F22B 130(4) . .
C21 F23A F22B 53.8(11) . .
F23A F23B C21 71(4) . .
F23A F23B F21A 114(5) . .
C21 F23B F21A 50.8(13) . .
O22B S21 O21A 143.3(8) . .
O22B S21 O22A 36.2(7) . .
O21A S21 O22A 124.6(9) . .
O22B S21 O21B 118.0(9) . .
O21A S21 O21B 44.3(6) . .
O22A S21 O21B 85.1(8) . .
O22B S21 N21 121.9(7) . 2_676
O21A S21 N21 59.6(7) . 2_676
O22A S21 N21 152.9(6) . 2_676
O21B S21 N21 103.8(6) . 2_676
O22B S21 N21 65.7(7) . .
O21A S21 N21 116.6(6) . .
O22A S21 N21 101.9(7) . .
O21B S21 N21 155.0(6) . .
N21 S21 N21 59.9(5) 2_676 .
O22B S21 C21 108.0(6) . .
O21A S21 C21 107.2(5) . .
O22A S21 C21 101.8(6) . .
O21B S21 C21 100.3(5) . .
N21 S21 C21 101.6(5) 2_676 .
N21 S21 C21 101.6(4) . .
F33B C31 F31B 116.6(19) . .
F33B C31 F31A 74.6(15) . .
F31B C31 F31A 42.4(11) . .
F33B C31 F32B 115.3(17) . .
F31B C31 F32B 108.4(15) . .
F31A C31 F32B 137.0(13) . .
F33B C31 F32A 136.4(14) . .
F31B C31 F32A 74.1(13) . .
F31A C31 F32A 108.6(12) . .
F32B C31 F32A 34.4(9) . .
F33B C31 F33A 40.6(13) . .
F31B C31 F33A 136.3(14) . .
F31A C31 F33A 105.1(12) . .
F32B C31 F33A 74.8(13) . .
F32A C31 F33A 101.0(12) . .
F33B C31 S31 105.0(8) . .
F31B C31 S31 106.2(11) . .
F31A C31 S31 113.6(8) . .
F32B C31 S31 104.1(12) . .
F32A C31 S31 112.2(11) . .
F33A C31 S31 115.3(8) . .
O32B N31 S31 53.8(5) . .
O32B N31 N31 111.2(10) . 2_575
S31 N31 N31 63.2(6) . 2_575
O32B N31 S31 155.0(8) . 2_575
S31 N31 S31 120.6(5) . 2_575
N31 N31 S31 57.4(6) 2_575 2_575
O32B N31 O31A 140.7(9) . 2_575
S31 N31 O31A 165.4(9) . 2_575
N31 N31 O31A 104.1(9) 2_575 2_575
S31 N31 O31A 47.3(5) 2_575 2_575
O31B O31A S31 76.8(18) . .
O31B O31A N31 135(2) . 2_575
S31 O31A N31 65.2(6) . 2_575
O31A O31B S31 64.0(14) . .
O32B O32A S31 62.6(7) . .
O32A O32B S31 71.6(9) . .
O32A O32B N31 135.0(11) . .
S31 O32B N31 64.5(5) . .
F31B F31A C31 68(2) . .
F31B F31A F33B 119(3) . .
C31 F31A F33B 50.9(11) . .
F31A F31B C31 69.3(19) . .
F31A F31B F32A 114(3) . .
C31 F31B F32A 54.9(11) . .
F32B F32A C31 69(2) . .
F32B F32A F31B 120(3) . .
C31 F32A F31B 51.0(10) . .
F32A F32B C31 76(3) . .
F32A F32B F33A 117(4) . .
C31 F32B F33A 55.1(11) . .
F33B F33A C31 60.4(17) . .
F33B F33A F32B 110(2) . .
C31 F33A F32B 50.1(9) . .
F33A F33B C31 79(2) . .
F33A F33B F31A 119(3) . .
C31 F33B F31A 54.4(11) . .
O31A S31 O32B 144.9(9) . .
O31A S31 O31B 39.2(9) . .
O32B S31 O31B 114.8(11) . .
O31A S31 O32A 118.5(9) . .
O32B S31 O32A 45.8(6) . .
O31B S31 O32A 79.4(10) . .
O31A S31 N31 126.1(8) . .
O32B S31 N31 61.7(7) . .
O31B S31 N31 150.7(8) . .
O32A S31 N31 106.9(7) . .
O31A S31 N31 67.5(8) . 2_575
O32B S31 N31 114.9(6) . 2_575
O31B S31 N31 103.5(8) . 2_575
O32A S31 N31 156.0(6) . 2_575
N31 S31 N31 59.4(5) . 2_575
O31A S31 C31 102.4(8) . .
O32B S31 C31 110.2(5) . .
O31B S31 C31 108.7(9) . .
O32A S31 C31 97.2(5) . .
N31 S31 C31 99.0(5) . .
N31 S31 C31 104.1(4) 2_575 .
F41 C41 F42 115.8(9) . .
F41 C41 F43 104.3(10) . .
F42 C41 F43 98.1(10) . .
F41 C41 S41 114.9(7) . .
F42 C41 S41 113.2(7) . .
F43 C41 S41 108.4(8) . .
F41 C41 O42B 106.4(14) . .
F42 C41 O42B 137.4(14) . .
F43 C41 O42B 76.0(15) . .
S41 C41 O42B 37.4(9) . .
F45B C42 F44B 100(3) . .
F45B C42 F44A 128(2) . .
F44B C42 F44A 69(2) . .
F45B C42 F46B 113(2) . .
F44B C42 F46B 101(3) . .
F44A C42 F46B 34(4) . .
F45B C42 F45A 66(3) . .
F44B C42 F45A 43(2) . .
F44A C42 F45A 111(3) . .
F46B C42 F45A 138.1(19) . .
F45B C42 F46A 36(3) . .
F44B C42 F46A 131(3) . .
F44A C42 F46A 116(3) . .
F46B C42 F46A 86(2) . .
F45A C42 F46A 101.6(15) . .
F45B C42 S42 117.0(18) . .
F44B C42 S42 114(2) . .
F44A C42 S42 113.3(15) . .
F46B C42 S42 110.1(12) . .
F45A C42 S42 106.2(11) . .
F46A C42 S42 108.1(10) . .
O44B N41A O42B 115(3) . .
O44B N41A N41B 136(2) . .
O42B N41A N41B 108(2) . .
O44B N41A S42 75(2) . .
O42B N41A S42 158.6(18) . .
N41B N41A S42 61.0(10) . .
O44B N41A S41 156(2) . .
O42B N41A S41 47.8(18) . .
N41B N41A S41 66.1(11) . .
S42 N41A S41 126.9(6) . .
N41A N41B S42 61.6(9) . .
N41A N41B O43A 116.9(14) . .
S42 N41B O43A 56.9(8) . .
N41A N41B S41 62.6(9) . .
S42 N41B S41 124.1(11) . .
O43A N41B S41 170.3(17) . .
N41A N41B O41A 110.9(14) . .
S42 N41B O41A 162.8(15) . .
O43A N41B O41A 132.1(11) . .
S41 N41B O41A 50.1(7) . .
S41 O41A N41B 62.8(7) . .
O42A O41B S41 116(4) . .
O42A O41B O42B 78(4) . .
S41 O41B O42B 40.6(16) . .
O41B O42A S41 45(3) . .
O41B O42A O42B 86(4) . .
S41 O42A O42B 42.3(15) . .
N41A O42B S41 88(3) . .
N41A O42B O42A 115.1(18) . .
S41 O42B O42A 54.2(13) . .
N41A O42B O41B 104(2) . .
S41 O42B O41B 38.2(15) . .
O42A O42B O41B 16.8(15) . .
N41A O42B O44B 30.9(16) . .
S41 O42B O44B 117(3) . .
O42A O42B O44B 121.9(16) . .
O41B O42B O44B 120(2) . .
N41A O42B C41 123(3) . .
S41 O42B C41 67.1(16) . .
O42A O42B C41 91.2(18) . .
O41B O42B C41 87(2) . .
O44B O42B C41 143(3) . .
O43B O43A S42 53(2) . .
O43B O43A N41B 108(3) . .
S42 O43A N41B 58.7(7) . .
O44A O43B S42 69(4) . .
O44A O43B O43A 135(3) . .
S42 O43B O43A 67(3) . .
O43B O44A S42 56.2(18) . .
N41A O44B S42 65(2) . .
N41A O44B O42B 34(2) . .
S42 O44B O42B 98(3) . .
F46B F44A C42 79(4) . .
F46B F44A F44B 128(5) . .
C42 F44A F44B 52.8(16) . .
F45A F44B C42 79(3) . .
F45A F44B F44A 135(5) . .
C42 F44B F44A 59(2) . .
F45A F44B F45B 51(3) . .
C42 F44B F45B 38.9(16) . .
F44A F44B F45B 85(3) . .
F44B F45A C42 58(2) . .
F44B F45A F45B 97(3) . .
C42 F45A F45B 48.5(11) . .
F46A F45B C42 89(3) . .
F46A F45B F45A 154(4) . .
C42 F45B F45A 65(3) . .
F46A F45B F44B 125(3) . .
C42 F45B F44B 41.0(18) . .
F45A F45B F44B 33(2) . .
F45B F46A C42 55(3) . .
F44A F46B C42 67(3) . .
O41B S41 O42B 101(3) . .
O41B S41 O41A 98.1(19) . .
O42B S41 O41A 158(2) . .
O41B S41 O42A 19(2) . .
O42B S41 O42A 83(2) . .
O41A S41 O42A 116.7(7) . .
O41B S41 N41A 116(2) . .
O42B S41 N41A 44(2) . .
O41A S41 N41A 116.5(5) . .
O42A S41 N41A 107.3(8) . .
O41B S41 N41B 138(2) . .
O42B S41 N41B 91(2) . .
O41A S41 N41B 67.1(7) . .
O42A S41 N41B 146.3(10) . .
N41A S41 N41B 51.4(7) . .
O41B S41 C41 118(2) . .
O42B S41 C41 75.5(13) . .
O41A S41 C41 104.9(6) . .
O42A S41 C41 106.9(8) . .
N41A S41 C41 103.3(5) . .
N41B S41 C41 103.7(9) . .
O43B S42 O44A 54(4) . .
O43B S42 O43A 60(4) . .
O44A S42 O43A 113.3(6) . .
O43B S42 N41B 119(4) . .
O44A S42 N41B 149.7(10) . .
O43A S42 N41B 64.5(8) . .
O43B S42 N41A 147(3) . .
O44A S42 N41A 109.5(6) . .
O43A S42 N41A 120.1(5) . .
N41B S42 N41A 57.4(9) . .
O43B S42 O44B 131(5) . .
O44A S42 O44B 77.4(13) . .
O43A S42 O44B 158.1(16) . .
N41B S42 O44B 96.4(17) . .
N41A S42 O44B 39.2(14) . .
O43B S42 C42 110(2) . .
O44A S42 C42 106.1(6) . .
O43A S42 C42 103.6(5) . .
N41B S42 C42 103.6(10) . .
N41A S42 C42 102.6(5) . .
O44B S42 C42 90.8(13) . .

loop_
_geom_bond_atom_site_label_1
_geom_bond_atom_site_label_2
_geom_bond_distance
_geom_bond_site_symmetry_2
C1 N1 1.490(7) .
C2 N1 1.485(8) .
C3 N1 1.485(7) .
C4 N1 1.464(7) .
C11 N11 1.481(7) .
C12 N11 1.489(7) .
C13 N11 1.469(8) .
C14 N11 1.471(8) .
C21 F23A 1.26(2) .
C21 F22A 1.27(2) .
C21 F21B 1.29(2) .
C21 F23B 1.30(2) .
C21 F21A 1.30(2) .
C21 F22B 1.36(2) .
C21 S21 1.811(7) .
N21 O21A 1.473(15) 2_676
N21 S21 1.576(9) 2_676
N21 N21 1.601(16) 2_676
N21 O22B 1.617(16) .
N21 S21 1.627(9) .
O21A O21B 1.088(13) .
O21A S21 1.368(10) .
O21A N21 1.473(15) 2_676
O21B S21 1.501(11) .
O22A O22B 0.873(14) .
O22A S21 1.460(13) .
O22B S21 1.314(11) .
F21A F21B 0.78(3) .
F21A F23B 1.65(3) .
F21B F22A 1.58(3) .
F22A F22B 0.789(19) .
F22B F23A 1.64(3) .
F23A F23B 0.68(3) .
S21 N21 1.576(9) 2_676
C31 F33B 1.212(17) .
C31 F31B 1.26(2) .
C31 F31A 1.270(17) .
C31 F32B 1.28(2) .
C31 F32A 1.329(19) .
C31 F33A 1.369(18) .
C31 S31 1.838(7) .
N31 O32B 1.511(15) .
N31 S31 1.549(9) .
N31 N31 1.582(16) 2_575
N31 S31 1.640(9) 2_575
N31 O31A 1.669(18) 2_575
O31A O31B 0.932(19) .
O31A S31 1.326(12) .
O31A N31 1.669(18) 2_575
O31B S31 1.437(18) .
O32A O32B 1.118(14) .
O32A S31 1.481(11) .
O32B S31 1.385(9) .
F31A F31B 0.92(2) .
F31A F33B 1.51(3) .
F31B F32A 1.56(3) .
F32A F32B 0.772(19) .
F32B F33A 1.61(3) .
F33A F33B 0.91(2) .
S31 N31 1.640(9) 2_575
C41 F41 1.238(10) .
C41 F42 1.248(9) .
C41 F43 1.268(12) .
C41 S41 1.795(9) .
C41 O42B 1.89(3) .
C42 F45B 1.09(3) .
C42 F44B 1.14(3) .
C42 F44A 1.22(3) .
C42 F46B 1.31(3) .
C42 F45A 1.33(2) .
C42 F46A 1.328(19) .
C42 S42 1.820(9) .
N41A O44B 1.02(4) .
N41A O42B 1.11(4) .
N41A N41B 1.405(19) .
N41A S42 1.469(10) .
N41A S41 1.598(11) .
N41B S42 1.46(2) .
N41B O43A 1.54(2) .
N41B S41 1.64(2) .
N41B O41A 1.70(2) .
O41A S41 1.418(7) .
O41B O42A 0.52(5) .
O41B S41 1.13(3) .
O41B O42B 1.78(4) .
O42A S41 1.428(14) .
O42A O42B 1.75(3) .
O42B S41 1.18(3) .
O42B O44B 1.80(5) .
O43A O43B 1.34(8) .
O43A S42 1.431(6) .
O43B O44A 1.22(10) .
O43B S42 1.25(3) .
O44A S42 1.405(8) .
O44B S42 1.56(4) .
F44A F46B 0.75(8) .
F44A F44B 1.34(4) .
F44B F45A 0.93(5) .
F44B F45B 1.71(6) .
F45A F45B 1.33(6) .
F45B F46A 0.77(6) .
